data_7701827
loop_
_publ_author_name
'Capel Berdiell, Izar'
'Farmiloe, Sarah E.'
'Kulmaczewski, Rafal'
'Halcrow, Malcolm'

_publ_section_title
;
 Molecular Squares, Coordination Polymers and Mononuclear Complexes
 Supported by 2,4-Dipyrazolyl-6H-1,3,5-triazine and
 4,6-Dipyrazolylpyrimidine Ligands
;
_journal_name_full 'Dalton Transactions'
_journal_paper_doi 10.1039/C9DT04003J
_journal_year 2019
_chemical_formula_moiety 'C24 H20 Fe N14 Se2'
_chemical_formula_sum 'C24 H20 Fe N14 Se2'
_chemical_formula_weight 718.31
_chemical_name_systematic 'Bis-[2-methyl-4,6-(pyrazol-1-yl)pyrimidine]-di-isoselenocyanato iron(II)'
_space_group_crystal_system triclinic
_space_group_IT_number 2
_space_group_name_Hall '-P 1'
_space_group_name_H-M_alt 'P -1'
_atom_sites_solution_hydrogens geom
_atom_sites_solution_primary direct
_atom_sites_solution_secondary difmap
_audit_creation_date 2019-07-05
_audit_creation_method
;
  Olex2 1.2
  (compiled Apr 23 2013 17:54:37, GUI svn.r4466)
;
_audit_update_record
;
2019-10-04 deposited with the CCDC.	2019-11-05 downloaded from the CCDC.
;
_cell_angle_alpha 77.437(4)
_cell_angle_beta 83.062(4)
_cell_angle_gamma 89.966(4)
_cell_formula_units_Z 2
_cell_length_a 8.1773(4)
_cell_length_b 12.1684(6)
_cell_length_c 14.1965(8)
_cell_measurement_reflns_used 5267
_cell_measurement_temperature 120(2)
_cell_measurement_theta_max 73.45
_cell_measurement_theta_min 3.71
_cell_volume 1368.22(12)
_computing_cell_refinement 'CrysAlisPro, Agilent Technologies'
_computing_data_collection 'CrysAlisPro, Agilent Technologies'
_computing_data_reduction 'CrysAlisPro, Agilent Technologies'
_computing_molecular_graphics 'XSEED (Barbour, 2001)'
_computing_publication_material
;
O. V. Dolomanov, L. J. Bourhis, R. J. Gildea, J. A. K. Howard and H. Puschmann,
OLEX2: a complete structure solution, refinement and analysis program.
J. Appl. Cryst. (2009). 42, 339-341.
;
_computing_structure_refinement 'SHELXL-97 (Sheldrick, 1997)'
_computing_structure_solution 'SHELXS-97 (Sheldrick, 1990)'
_diffrn_ambient_temperature 120(2)
_diffrn_detector_area_resol_mean 5.3095
_diffrn_measured_fraction_theta_full 0.945
_diffrn_measured_fraction_theta_max 0.929
_diffrn_measurement_device_type 'SuperNova, Dual, Cu at zero, Atlas'
_diffrn_measurement_method '\w scans'
_diffrn_radiation_monochromator mirror
_diffrn_radiation_source 'SuperNova (Cu) X-ray Source'
_diffrn_radiation_type CuK\a
_diffrn_radiation_wavelength 1.54184
_diffrn_reflns_av_R_equivalents 0.0343
_diffrn_reflns_av_unetI/netI 0.0427
_diffrn_reflns_limit_h_max 8
_diffrn_reflns_limit_h_min -10
_diffrn_reflns_limit_k_max 15
_diffrn_reflns_limit_k_min -12
_diffrn_reflns_limit_l_max 17
_diffrn_reflns_limit_l_min -17
_diffrn_reflns_number 10627
_diffrn_reflns_theta_full 72.00
_diffrn_reflns_theta_max 73.72
_diffrn_reflns_theta_min 3.21
_diffrn_standards_decay_% 0
_diffrn_standards_interval_count 0
_diffrn_standards_interval_time 0
_diffrn_standards_number 0
_exptl_absorpt_coefficient_mu 7.834
_exptl_absorpt_correction_T_max 1.000
_exptl_absorpt_correction_T_min 0.633
_exptl_absorpt_correction_type multi-scan
_exptl_absorpt_process_details
; 
CrysAlisPro, Agilent Technologies,
Version 1.171.36.24 (release 03-12-2012 CrysAlis171 .NET)
Empirical absorption correction using spherical harmonics,
 implemented in SCALE3 ABSPACK scaling algorithm.
;
_exptl_crystal_colour yellow
_exptl_crystal_density_diffrn 1.744
_exptl_crystal_density_method 'not measured'
_exptl_crystal_description 'rectangular prism'
_exptl_crystal_F_000 712
_exptl_crystal_preparation 'Magnetic properties'
_exptl_crystal_recrystallization_method 'Re-crystallisation from solvent: methanol'
_exptl_crystal_size_max 0.32
_exptl_crystal_size_mid 0.25
_exptl_crystal_size_min 0.10
_refine_diff_density_max 1.251
_refine_diff_density_min -0.677
_refine_diff_density_rms 0.117
_refine_ls_extinction_method none
_refine_ls_goodness_of_fit_ref 1.032
_refine_ls_hydrogen_treatment constr
_refine_ls_matrix_type full
_refine_ls_number_parameters 372
_refine_ls_number_reflns 5148
_refine_ls_number_restraints 0
_refine_ls_restrained_S_all 1.032
_refine_ls_R_factor_all 0.0474
_refine_ls_R_factor_gt 0.0420
_refine_ls_shift/su_max 0.001
_refine_ls_shift/su_mean 0.000
_refine_ls_structure_factor_coef Fsqd
_refine_ls_weighting_details 'calc w=1/[\s^2^(Fo^2^)+(0.0808P)^2^+0.1384P] where P=(Fo^2^+2Fc^2^)/3'
_refine_ls_weighting_scheme calc
_refine_ls_wR_factor_gt 0.1119
_refine_ls_wR_factor_ref 0.1173
_reflns_number_gt 4584
_reflns_number_total 5148
_reflns_threshold_expression >2sigma(I)
_cod_data_source_file c9dt04003j2.cif
_cod_data_source_block 89-ncse
_cod_database_code 7701827
_olex2_refinement_description
;
1. Fixed Uiso
 At 1.2 times of:
  All C(H) groups
 At 1.5 times of:
  All C(H,H,H) groups
2.a Aromatic/amide H refined with riding coordinates:
 C11(H11), C16(H16), C17(H17), C18(H18), C21(H21), C22(H22), C23(H23),
 C28(H28), C33(H33), C34(H34), C35(H35), C38(H38), C39(H39), C40(H40)
2.b Idealised Me refined as rotating group:
 C24(H24A,H24B,H24C), C41(H41A,H41B,H41C)
;

loop_
_space_group_symop_id
_space_group_symop_operation_xyz
1 'x, y, z'
2 '-x, -y, -z'

loop_
_atom_site_label
_atom_site_type_symbol
_atom_site_fract_x
_atom_site_fract_y
_atom_site_fract_z
_atom_site_U_iso_or_equiv
_atom_site_adp_type
_atom_site_occupancy
_atom_site_symmetry_multiplicity
_atom_site_calc_flag
_atom_site_refinement_flags
Fe1 Fe 0.46063(6) 0.26465(4) 0.72741(4) 0.01761(14) Uani 1 1 d .
N2 N 0.5492(3) 0.4317(2) 0.7119(2) 0.0237(6) Uani 1 1 d .
C3 C 0.6147(4) 0.5162(3) 0.7101(2) 0.0207(6) Uani 1 1 d .
Se4 Se 0.71985(4) 0.64718(3) 0.70496(3) 0.02804(12) Uani 1 1 d .
N5 N 0.6705(3) 0.2078(2) 0.7913(2) 0.0256(6) Uani 1 1 d .
C6 C 0.7503(4) 0.1566(3) 0.8476(2) 0.0216(6) Uani 1 1 d .
Se7 Se 0.87060(4) 0.08006(3) 0.93437(3) 0.02966(13) Uani 1 1 d .
C8 C 0.6616(4) 0.2654(3) 0.5088(2) 0.0211(6) Uani 1 1 d .
N9 N 0.5744(3) 0.2060(2) 0.5906(2) 0.0196(5) Uani 1 1 d .
C10 C 0.5839(4) 0.0930(3) 0.6048(2) 0.0193(6) Uani 1 1 d .
C11 C 0.6801(4) 0.0390(3) 0.5432(2) 0.0224(6) Uani 1 1 d .
H11 H 0.6841 -0.0407 0.5538 0.027 Uiso 1 1 calc R
C12 C 0.7710(4) 0.1103(3) 0.4641(2) 0.0216(6) Uani 1 1 d .
N13 N 0.7609(3) 0.2221(2) 0.4455(2) 0.0214(5) Uani 1 1 d .
N14 N 0.4887(3) 0.0325(2) 0.6884(2) 0.0211(5) Uani 1 1 d .
N15 N 0.3946(3) 0.0888(2) 0.7468(2) 0.0223(6) Uani 1 1 d .
C16 C 0.3166(4) 0.0110(3) 0.8172(3) 0.0262(7) Uani 1 1 d .
H16 H 0.2413 0.0263 0.8689 0.031 Uiso 1 1 calc R
C17 C 0.3598(5) -0.0982(3) 0.8057(3) 0.0290(7) Uani 1 1 d .
H17 H 0.3215 -0.1682 0.8467 0.035 Uiso 1 1 calc R
C18 C 0.4686(4) -0.0812(3) 0.7228(3) 0.0253(7) Uani 1 1 d .
H18 H 0.5207 -0.1379 0.6942 0.030 Uiso 1 1 calc R
N19 N 0.8795(3) 0.0681(2) 0.3987(2) 0.0229(6) Uani 1 1 d .
N20 N 0.8904(4) -0.0457(2) 0.4056(2) 0.0263(6) Uani 1 1 d .
C21 C 1.0010(4) -0.0528(3) 0.3307(3) 0.0290(7) Uani 1 1 d .
H21 H 1.0346 -0.1221 0.3151 0.035 Uiso 1 1 calc R
C22 C 1.0636(4) 0.0537(3) 0.2766(3) 0.0308(8) Uani 1 1 d .
H22 H 1.1442 0.0692 0.2210 0.037 Uiso 1 1 calc R
C23 C 0.9828(4) 0.1283(3) 0.3220(3) 0.0269(7) Uani 1 1 d .
H23 H 0.9956 0.2080 0.3039 0.032 Uiso 1 1 calc R
C24 C 0.6438(4) 0.3901(3) 0.4850(3) 0.0248(7) Uani 1 1 d .
H24A H 0.5347 0.4079 0.4647 0.037 Uiso 1 1 calc R
H24B H 0.7290 0.4241 0.4320 0.037 Uiso 1 1 calc R
H24C H 0.6559 0.4201 0.5425 0.037 Uiso 1 1 calc R
C25 C 0.2563(4) 0.2798(3) 0.9391(2) 0.0229(7) Uani 1 1 d .
N26 N 0.2542(3) 0.2917(2) 0.8417(2) 0.0198(5) Uani 1 1 d .
C27 C 0.1170(4) 0.3366(3) 0.8074(2) 0.0203(6) Uani 1 1 d .
C28 C -0.0142(4) 0.3706(3) 0.8634(3) 0.0234(6) Uani 1 1 d .
H28 H -0.1088 0.4035 0.8371 0.028 Uiso 1 1 calc R
C29 C 0.0036(4) 0.3528(3) 0.9617(3) 0.0220(6) Uani 1 1 d .
N30 N 0.1365(3) 0.3083(2) 0.9993(2) 0.0248(6) Uani 1 1 d .
N31 N 0.1148(3) 0.3449(2) 0.7070(2) 0.0201(5) Uani 1 1 d .
N32 N 0.2481(3) 0.3127(2) 0.6537(2) 0.0193(5) Uani 1 1 d .
C33 C 0.2061(4) 0.3214(3) 0.5654(2) 0.0209(6) Uani 1 1 d .
H33 H 0.2760 0.3040 0.5124 0.025 Uiso 1 1 calc R
C34 C 0.0451(4) 0.3593(3) 0.5601(3) 0.0254(7) Uani 1 1 d .
H34 H -0.0133 0.3722 0.5050 0.031 Uiso 1 1 calc R
C35 C -0.0106(4) 0.3741(3) 0.6516(3) 0.0250(7) Uani 1 1 d .
H35 H -0.1158 0.3997 0.6724 0.030 Uiso 1 1 calc R
N36 N -0.1203(3) 0.3799(2) 1.0291(2) 0.0246(6) Uani 1 1 d .
N37 N -0.2708(4) 0.4154(3) 1.0025(2) 0.0301(6) Uani 1 1 d .
C38 C -0.3545(5) 0.4284(3) 1.0847(3) 0.0320(8) Uani 1 1 d .
H38 H -0.4651 0.4524 1.0899 0.038 Uiso 1 1 calc R
C39 C -0.2619(5) 0.4027(3) 1.1641(3) 0.0304(8) Uani 1 1 d .
H39 H -0.2965 0.4062 1.2297 0.037 Uiso 1 1 calc R
C40 C -0.1118(5) 0.3717(3) 1.1262(3) 0.0290(7) Uani 1 1 d .
H40 H -0.0201 0.3490 1.1603 0.035 Uiso 1 1 calc R
C41 C 0.4056(4) 0.2289(4) 0.9813(3) 0.0315(8) Uani 1 1 d .
H41A H 0.3915 0.2241 1.0516 0.047 Uiso 1 1 calc R
H41B H 0.5031 0.2761 0.9511 0.047 Uiso 1 1 calc R
H41C H 0.4197 0.1533 0.9686 0.047 Uiso 1 1 calc R

loop_
_atom_site_aniso_label
_atom_site_aniso_U_11
_atom_site_aniso_U_22
_atom_site_aniso_U_33
_atom_site_aniso_U_23
_atom_site_aniso_U_13
_atom_site_aniso_U_12
Fe1 0.0132(2) 0.0192(3) 0.0223(3) -0.00731(19) -0.00434(18) 0.00305(19)
N2 0.0206(12) 0.0235(13) 0.0299(14) -0.0111(11) -0.0045(11) 0.0035(11)
C3 0.0159(13) 0.0258(16) 0.0223(15) -0.0090(12) -0.0028(11) 0.0050(12)
Se4 0.0267(2) 0.0251(2) 0.0341(2) -0.01041(15) -0.00330(15) -0.00431(15)
N5 0.0210(13) 0.0298(14) 0.0278(14) -0.0079(12) -0.0073(11) 0.0067(12)
C6 0.0148(13) 0.0219(15) 0.0282(16) -0.0074(13) 0.0007(12) 0.0033(12)
Se7 0.0256(2) 0.0345(2) 0.0272(2) -0.00090(16) -0.00717(15) 0.00808(15)
C8 0.0188(14) 0.0239(15) 0.0227(15) -0.0073(13) -0.0069(12) 0.0021(12)
N9 0.0158(12) 0.0205(13) 0.0231(13) -0.0049(10) -0.0043(10) 0.0018(10)
C10 0.0126(13) 0.0206(15) 0.0257(16) -0.0063(12) -0.0045(11) 0.0001(11)
C11 0.0230(15) 0.0202(15) 0.0262(16) -0.0092(13) -0.0042(13) 0.0003(13)
C12 0.0165(14) 0.0241(15) 0.0271(16) -0.0103(13) -0.0055(12) 0.0008(12)
N13 0.0153(12) 0.0242(13) 0.0262(14) -0.0084(11) -0.0035(10) 0.0027(10)
N14 0.0195(12) 0.0204(13) 0.0252(14) -0.0080(11) -0.0043(10) 0.0013(10)
N15 0.0187(13) 0.0241(13) 0.0248(14) -0.0081(11) -0.0010(10) 0.0017(11)
C16 0.0220(15) 0.0292(17) 0.0263(16) -0.0049(13) -0.0003(13) -0.0029(13)
C17 0.0297(17) 0.0231(16) 0.0328(18) -0.0031(14) -0.0038(14) -0.0023(14)
C18 0.0233(15) 0.0205(15) 0.0322(17) -0.0073(13) -0.0011(13) 0.0040(13)
N19 0.0206(13) 0.0240(13) 0.0263(14) -0.0098(11) -0.0040(11) 0.0009(11)
N20 0.0281(14) 0.0240(14) 0.0295(15) -0.0121(12) -0.0029(12) 0.0026(12)
C21 0.0246(16) 0.0344(18) 0.0318(18) -0.0166(15) -0.0009(14) 0.0031(14)
C22 0.0234(16) 0.043(2) 0.0293(18) -0.0171(16) 0.0008(13) 0.0009(15)
C23 0.0223(16) 0.0286(17) 0.0291(17) -0.0058(14) -0.0019(13) -0.0036(14)
C24 0.0235(15) 0.0221(15) 0.0284(17) -0.0038(13) -0.0056(13) 0.0030(13)
C25 0.0195(15) 0.0267(16) 0.0257(16) -0.0121(13) -0.0042(12) 0.0005(13)
N26 0.0149(12) 0.0225(13) 0.0245(13) -0.0100(11) -0.0029(10) 0.0008(10)
C27 0.0187(14) 0.0183(14) 0.0251(16) -0.0076(12) -0.0026(12) 0.0008(12)
C28 0.0186(14) 0.0216(15) 0.0302(17) -0.0075(13) -0.0007(12) 0.0027(12)
C29 0.0155(14) 0.0204(15) 0.0311(17) -0.0105(13) 0.0026(12) -0.0009(12)
N30 0.0192(13) 0.0291(14) 0.0287(14) -0.0128(12) -0.0018(11) -0.0004(11)
N31 0.0124(11) 0.0239(13) 0.0252(13) -0.0072(11) -0.0031(10) 0.0044(10)
N32 0.0126(11) 0.0210(13) 0.0261(14) -0.0084(11) -0.0035(10) 0.0041(10)
C33 0.0172(14) 0.0223(15) 0.0240(15) -0.0064(12) -0.0043(12) 0.0006(12)
C34 0.0212(15) 0.0285(16) 0.0273(17) -0.0048(13) -0.0077(13) -0.0002(13)
C35 0.0174(14) 0.0286(16) 0.0297(17) -0.0068(14) -0.0055(13) 0.0058(13)
N36 0.0221(13) 0.0241(13) 0.0284(14) -0.0099(11) 0.0015(11) 0.0004(11)
N37 0.0215(14) 0.0344(16) 0.0353(16) -0.0127(13) 0.0021(12) 0.0056(12)
C38 0.0249(16) 0.0288(18) 0.043(2) -0.0137(16) 0.0050(15) 0.0055(14)
C39 0.0283(17) 0.0305(18) 0.0327(18) -0.0138(15) 0.0078(14) 0.0003(14)
C40 0.0304(18) 0.0275(17) 0.0308(18) -0.0122(14) 0.0002(14) -0.0011(14)
C41 0.0189(15) 0.050(2) 0.0291(18) -0.0146(16) -0.0077(13) 0.0085(15)

loop_
_atom_type_symbol
_atom_type_description
_atom_type_scat_dispersion_real
_atom_type_scat_dispersion_imag
_atom_type_scat_source
C C 0.0181 0.0091 'International Tables Vol C Tables 4.2.6.8 and 6.1.1.4'
H H 0.0000 0.0000 'International Tables Vol C Tables 4.2.6.8 and 6.1.1.4'
N N 0.0311 0.0180 'International Tables Vol C Tables 4.2.6.8 and 6.1.1.4'
Se Se -0.7943 1.1372 'International Tables Vol C Tables 4.2.6.8 and 6.1.1.4'
Fe Fe -1.1336 3.1974 'International Tables Vol C Tables 4.2.6.8 and 6.1.1.4'

loop_
_geom_angle_atom_site_label_1
_geom_angle_atom_site_label_2
_geom_angle_atom_site_label_3
_geom_angle
N2 Fe1 N9 106.30(10)
N2 Fe1 N15 174.19(11)
N2 Fe1 N26 90.30(10)
N2 Fe1 N32 94.76(10)
N5 Fe1 N2 88.59(11)
N5 Fe1 N9 87.88(10)
N5 Fe1 N15 85.72(11)
N5 Fe1 N26 110.77(11)
N5 Fe1 N32 175.03(11)
N15 Fe1 N9 72.35(10)
N15 Fe1 N26 92.82(10)
N26 Fe1 N9 155.59(9)
N32 Fe1 N9 87.65(10)
N32 Fe1 N15 90.84(10)
N32 Fe1 N26 72.95(10)
C3 N2 Fe1 170.7(3)
N2 C3 Se4 178.6(3)
C6 N5 Fe1 158.8(3)
N5 C6 Se7 179.1(3)
N9 C8 C24 117.9(3)
N13 C8 N9 125.5(3)
N13 C8 C24 116.6(3)
C8 N9 Fe1 129.6(2)
C8 N9 C10 115.7(3)
C10 N9 Fe1 113.0(2)
N9 C10 C11 123.7(3)
N9 C10 N14 115.0(3)
C11 C10 N14 121.3(3)
C10 C11 H11 122.6
C10 C11 C12 114.8(3)
C12 C11 H11 122.6
N13 C12 C11 123.4(3)
N13 C12 N19 115.3(3)
N19 C12 C11 121.3(3)
C8 N13 C12 116.7(3)
N15 N14 C10 119.5(3)
N15 N14 C18 110.7(3)
C18 N14 C10 129.8(3)
N14 N15 Fe1 115.2(2)
C16 N15 Fe1 135.8(2)
C16 N15 N14 106.0(3)
N15 C16 H16 124.4
N15 C16 C17 111.1(3)
C17 C16 H16 124.4
C16 C17 H17 127.6
C18 C17 C16 104.9(3)
C18 C17 H17 127.6
N14 C18 H18 126.3
C17 C18 N14 107.3(3)
C17 C18 H18 126.3
N20 N19 C12 120.6(3)
C23 N19 C12 127.3(3)
C23 N19 N20 112.1(3)
C21 N20 N19 103.1(3)
N20 C21 H21 123.5
N20 C21 C22 113.0(3)
C22 C21 H21 123.5
C21 C22 H22 127.8
C23 C22 C21 104.3(3)
C23 C22 H22 127.8
N19 C23 H23 126.3
C22 C23 N19 107.5(3)
C22 C23 H23 126.3
C8 C24 H24A 109.5
C8 C24 H24B 109.5
C8 C24 H24C 109.5
H24A C24 H24B 109.5
H24A C24 H24C 109.5
H24B C24 H24C 109.5
N26 C25 C41 117.4(3)
N30 C25 N26 125.0(3)
N30 C25 C41 117.6(3)
C25 N26 Fe1 128.8(2)
C27 N26 Fe1 115.6(2)
C27 N26 C25 115.2(3)
N26 C27 C28 124.5(3)
N26 C27 N31 114.4(3)
C28 C27 N31 121.1(3)
C27 C28 H28 122.9
C27 C28 C29 114.2(3)
C29 C28 H28 122.9
C28 C29 N36 121.6(3)
N30 C29 C28 123.6(3)
N30 C29 N36 114.8(3)
C25 N30 C29 117.4(3)
N32 N31 C27 119.3(3)
N32 N31 C35 111.0(3)
C35 N31 C27 129.5(3)
N31 N32 Fe1 116.83(19)
C33 N32 Fe1 137.4(2)
C33 N32 N31 105.8(2)
N32 C33 H33 124.4
N32 C33 C34 111.2(3)
C34 C33 H33 124.4
C33 C34 H34 127.3
C35 C34 C33 105.4(3)
C35 C34 H34 127.3
N31 C35 C34 106.7(3)
N31 C35 H35 126.7
C34 C35 H35 126.7
N37 N36 C29 121.2(3)
C40 N36 C29 126.3(3)
C40 N36 N37 112.5(3)
C38 N37 N36 103.5(3)
N37 C38 H38 123.6
N37 C38 C39 112.8(3)
C39 C38 H38 123.6
C38 C39 H39 127.4
C40 C39 C38 105.1(3)
C40 C39 H39 127.4
N36 C40 H40 126.9
C39 C40 N36 106.1(3)
C39 C40 H40 126.9
C25 C41 H41A 109.5
C25 C41 H41B 109.5
C25 C41 H41C 109.5
H41A C41 H41B 109.5
H41A C41 H41C 109.5
H41B C41 H41C 109.5

loop_
_geom_bond_atom_site_label_1
_geom_bond_atom_site_label_2
_geom_bond_distance
Fe1 N2 2.115(3)
Fe1 N5 2.085(3)
Fe1 N9 2.305(3)
Fe1 N15 2.157(3)
Fe1 N26 2.271(3)
Fe1 N32 2.151(3)
N2 C3 1.154(4)
C3 Se4 1.795(3)
N5 C6 1.167(5)
C6 Se7 1.774(3)
C8 N9 1.347(4)
C8 N13 1.332(5)
C8 C24 1.491(5)
N9 C10 1.349(4)
C10 C11 1.378(5)
C10 N14 1.398(4)
C11 H11 0.9500
C11 C12 1.393(5)
C12 N13 1.333(4)
C12 N19 1.386(5)
N14 N15 1.357(4)
N14 C18 1.366(4)
N15 C16 1.318(5)
C16 H16 0.9500
C16 C17 1.413(5)
C17 H17 0.9500
C17 C18 1.365(5)
C18 H18 0.9500
N19 N20 1.371(4)
N19 C23 1.366(5)
N20 C21 1.327(5)
C21 H21 0.9500
C21 C22 1.415(6)
C22 H22 0.9500
C22 C23 1.352(5)
C23 H23 0.9500
C24 H24A 0.9800
C24 H24B 0.9800
C24 H24C 0.9800
C25 N26 1.362(4)
C25 N30 1.317(5)
C25 C41 1.498(5)
N26 C27 1.345(4)
C27 C28 1.375(5)
C27 N31 1.409(4)
C28 H28 0.9500
C28 C29 1.391(5)
C29 N30 1.331(5)
C29 N36 1.398(4)
N31 N32 1.357(4)
N31 C35 1.367(4)
N32 C33 1.323(4)
C33 H33 0.9500
C33 C34 1.400(5)
C34 H34 0.9500
C34 C35 1.373(5)
C35 H35 0.9500
N36 N37 1.373(4)
N36 C40 1.371(5)
N37 C38 1.320(5)
C38 H38 0.9500
C38 C39 1.412(6)
C39 H39 0.9500
C39 C40 1.366(5)
C40 H40 0.9500
C41 H41A 0.9800
C41 H41B 0.9800
C41 H41C 0.9800
